data_7131907
loop_
_publ_author_name
'Li, Yan'
'Wang, Chenfeng'
'Su, Ming-Der'
'Fang, Zijie'
'Zhou, Jiahao'
'Zhang, Haoqi'
'Li, Xiaodi'
'Zuo, Darui'
'Zhang, Zheng-Feng'

_publ_section_title
;
 SiP-heterocycles derived from a bulky phosphanylsilylene
;
_journal_name_full 'Chemical Communications'
_journal_paper_doi 10.1039/D3CC02512H
_journal_year 2023
_chemical_formula_moiety 'C57 H83 N2 P3 Si, C7 H8'
_chemical_formula_sum 'C64 H91 N2 P3 Si'
_chemical_formula_weight 1009.38
_space_group_crystal_system monoclinic
_space_group_IT_number 14
_space_group_name_Hall '-P 2ybc'
_space_group_name_H-M_alt 'P 1 21/c 1'
_atom_sites_solution_hydrogens geom
_atom_sites_solution_primary dual
_audit_creation_date 2022-05-12
_audit_creation_method
;
Olex2 1.2
(compiled 2018.05.29 svn.r3508 for OlexSys, GUI svn.r5506)
;
_audit_update_record
;
2022-11-30 deposited with the CCDC.	2023-07-20 downloaded from the CCDC.
;
_cell_angle_alpha 90
_cell_angle_beta 98.041(9)
_cell_angle_gamma 90
_cell_formula_units_Z 4
_cell_length_a 12.369(3)
_cell_length_b 23.579(5)
_cell_length_c 19.827(5)
_cell_measurement_reflns_used 9755
_cell_measurement_temperature 170(2)
_cell_measurement_theta_max 27.09
_cell_measurement_theta_min 2.40
_cell_volume 5726(2)
_computing_cell_refinement 'SAINT V8.40B (Bruker Nano, Inc., 2019)'
_computing_data_collection 'Bruker Instrument Service vV6.2.14'
_computing_data_reduction 'SAINT V8.40B (Bruker Nano, Inc., 2019)'
_computing_molecular_graphics 'Olex2 (Dolomanov et al., 2009)'
_computing_publication_material 'Olex2 (Dolomanov et al., 2009)'
_computing_structure_refinement 'ShelXL (Sheldrick, 2015)'
_computing_structure_solution 'ShelXT (Sheldrick, 2015)'
_diffrn_ambient_temperature 170.0
_diffrn_measured_fraction_theta_full 0.998
_diffrn_measured_fraction_theta_max 0.979
_diffrn_measurement_device_type 'zju Bruker D8 Venture'
_diffrn_measurement_method '\f and \w scans'
_diffrn_radiation_type MoK\a
_diffrn_radiation_wavelength 0.71073
_diffrn_reflns_av_R_equivalents 0.1173
_diffrn_reflns_av_unetI/netI 0.0629
_diffrn_reflns_Laue_measured_fraction_full 0.998
_diffrn_reflns_Laue_measured_fraction_max 0.979
_diffrn_reflns_limit_h_max 15
_diffrn_reflns_limit_h_min -15
_diffrn_reflns_limit_k_max 28
_diffrn_reflns_limit_k_min -30
_diffrn_reflns_limit_l_max 25
_diffrn_reflns_limit_l_min -25
_diffrn_reflns_number 104984
_diffrn_reflns_point_group_measured_fraction_full 0.998
_diffrn_reflns_point_group_measured_fraction_max 0.979
_diffrn_reflns_theta_full 25.242
_diffrn_reflns_theta_max 27.366
_diffrn_reflns_theta_min 2.247
_diffrn_standards_number 0
_exptl_absorpt_coefficient_mu 0.166
_exptl_absorpt_correction_T_max 0.7455
_exptl_absorpt_correction_T_min 0.4746
_exptl_absorpt_correction_type multi-scan
_exptl_absorpt_process_details
;
SADABS-2016/2 (Bruker,2016/2) was used for absorption correction.
wR2(int) was 0.1702 before and 0.1114 after correction.
The Ratio of minimum to maximum transmission is 0.6366.
The \l/2 correction factor is Not present.
;
_exptl_crystal_colour red
_exptl_crystal_colour_primary red
_exptl_crystal_density_diffrn 1.171
_exptl_crystal_description block
_exptl_crystal_F_000 2192
_exptl_crystal_size_max 0.2
_exptl_crystal_size_mid 0.09
_exptl_crystal_size_min 0.08
_refine_diff_density_max 0.887
_refine_diff_density_min -0.633
_refine_diff_density_rms 0.078
_refine_ls_extinction_method none
_refine_ls_goodness_of_fit_ref 1.056
_refine_ls_hydrogen_treatment constr
_refine_ls_matrix_type full
_refine_ls_number_parameters 691
_refine_ls_number_reflns 12688
_refine_ls_number_restraints 237
_refine_ls_restrained_S_all 1.058
_refine_ls_R_factor_all 0.0886
_refine_ls_R_factor_gt 0.0702
_refine_ls_shift/su_max 0.000
_refine_ls_shift/su_mean 0.000
_refine_ls_structure_factor_coef Fsqd
_refine_ls_weighting_details 'w=1/[\s^2^(Fo^2^)+(0.0722P)^2^+9.1110P] where P=(Fo^2^+2Fc^2^)/3'
_refine_ls_weighting_scheme calc
_refine_ls_wR_factor_gt 0.1728
_refine_ls_wR_factor_ref 0.1860
_reflns_Friedel_coverage 0.000
_reflns_number_gt 10023
_reflns_number_total 12688
_reflns_threshold_expression 'I > 2\s(I)'
_cod_data_source_file d3cc02512h2.cif
_cod_data_source_block mo_220511_ly_wcf0509_1_0m
_cod_database_code 7131907
_shelx_shelxl_version_number 2018/3
_shelx_space_group_comment
;
The symmetry employed for this shelxl refinement is uniquely defined
by the following loop, which should always be used as a source of
symmetry information in preference to the above space-group names.
They are only intended as comments.
;
_shelx_estimated_absorpt_t_max 0.987
_shelx_estimated_absorpt_t_min 0.968
_olex2_refinement_description
;
1. Fixed Uiso
 At 1.2 times of:
  All C(H) groups, All C(H,H) groups
 At 1.5 times of:
  All C(H,H,H) groups
2. Restrained distances
 C58-C63 \\sim C58A-C63A
 with sigma of 0.02
 C58-C59 \\sim C58A-C59A
 with sigma of 0.02
 C63-C62 \\sim C63A-C62A
 with sigma of 0.02
 C63-C64 \\sim C63A-C64A
 with sigma of 0.02
 C62-C61 \\sim C62A-C61A
 with sigma of 0.02
 C61-C60 \\sim C61A-C60A
 with sigma of 0.02
 C60-C59 \\sim C60A-C59A
 with sigma of 0.02
 C58-C62 \\sim C58A-C62A
 with sigma of 0.04
 C58-C60 \\sim C58A-C60A
 with sigma of 0.04
 C58-C64 \\sim C58A-C64A
 with sigma of 0.04
 C63-C61 \\sim C63A-C61A
 with sigma of 0.04
 C63-C59 \\sim C63A-C59A
 with sigma of 0.04
 C62-C60 \\sim C62A-C60A
 with sigma of 0.04
 C62-C64 \\sim C62A-C64A
 with sigma of 0.04
 C61-C59 \\sim C61A-C59A
 with sigma of 0.04
3. Uiso/Uaniso restraints and constraints
C58 \\sim C59 \\sim C60 \\sim C61 \\sim C62 \\sim C63 \\sim C64 \\sim C58A
\\sim C59A \\sim C60A \\sim C61A \\sim C62A \\sim C63A \\sim C64A: within 2A
with sigma of 0.02 and sigma for terminal atoms of 0.04
4. Others
 Sof(C58A)=Sof(H58A)=Sof(C59A)=Sof(H59A)=Sof(C60A)=Sof(H60A)=Sof(C61A)=
 Sof(H61A)=Sof(C62A)=Sof(H62A)=Sof(C63A)=Sof(C64A)=Sof(H64D)=Sof(H64E)=
 Sof(H64F)=1-FVAR(1)
 Sof(C58)=Sof(H58)=Sof(C63)=Sof(C62)=Sof(H62)=Sof(C61)=Sof(H61)=Sof(C60)=
 Sof(H60)=Sof(C59)=Sof(H59)=Sof(C64)=Sof(H64A)=Sof(H64B)=Sof(H64C)=FVAR(1)
5.a Ternary CH refined with riding coordinates:
 C19(H19), C21(H21), C24(H24), C30(H30), C32(H32), C35(H35), C40(H40),
 C42(H42), C45(H45), C50(H50), C52(H52), C55(H55)
5.b Secondary CH2 refined with riding coordinates:
 C18(H18A,H18B), C20(H20A,H20B), C22(H22A,H22B), C23(H23A,H23B), C25(H25A,
 H25B), C26(H26A,H26B), C29(H29A,H29B), C31(H31A,H31B), C33(H33A,H33B),
 C34(H34A,H34B), C36(H36A,H36B), C37(H37A,H37B), C39(H39A,H39B), C41(H41A,H41B),
  C43(H43A,H43B), C44(H44A,H44B), C46(H46A,H46B), C47(H47A,H47B), C49(H49A,
 H49B), C51(H51A,H51B), C53(H53A,H53B), C54(H54A,H54B), C56(H56A,H56B),
 C57(H57A,H57B)
5.c Aromatic/amide H refined with riding coordinates:
 C7(H7), C8(H8), C9(H9), C10(H10), C11(H11), C58(H58), C62(H62), C61(H61),
 C60(H60), C59(H59), C58A(H58A), C59A(H59A), C60A(H60A), C61A(H61A), C62A(H62A)
5.d Fitted hexagon refined as free rotating group:
 C58(C63,C62,C61,C60,C59)
5.e Idealised Me refined as rotating group:
 C3(H3A,H3B,H3C), C4(H4A,H4B,H4C), C5(H5A,H5B,H5C), C13(H13A,H13B,H13C),
 C14(H14A,H14B,H14C), C15(H15A,H15B,H15C), C64(H64A,H64B,H64C), C64A(H64D,H64E,
 H64F)
;
_olex2_submission_special_instructions 'No special instructions were received'

loop_
_space_group_symop_operation_xyz
'x, y, z'
'-x, y+1/2, -z+1/2'
'-x, -y, -z'
'x, -y-1/2, z-1/2'

loop_
_atom_site_label
_atom_site_type_symbol
_atom_site_fract_x
_atom_site_fract_y
_atom_site_fract_z
_atom_site_U_iso_or_equiv
_atom_site_adp_type
_atom_site_occupancy
_atom_site_site_symmetry_order
_atom_site_calc_flag
_atom_site_refinement_flags_posn
_atom_site_refinement_flags_adp
_atom_site_refinement_flags_occupancy
_atom_site_disorder_assembly
_atom_site_disorder_group
P1 P 0.71143(5) 0.34328(3) 0.26918(3) 0.02211(16) Uani 1 1 d . . . . .
P2 P 0.66557(5) 0.36736(3) 0.15911(3) 0.02185(16) Uani 1 1 d . . . . .
P3 P 0.53153(6) 0.32704(3) 0.35627(4) 0.02563(17) Uani 1 1 d . . . . .
Si1 Si 0.63109(6) 0.25793(3) 0.26178(4) 0.02158(16) Uani 1 1 d . . . . .
N1 N 0.73464(19) 0.20241(10) 0.28933(11) 0.0250(5) Uani 1 1 d . . . . .
N2 N 0.64790(18) 0.21207(9) 0.18808(11) 0.0236(5) Uani 1 1 d . . . . .
C1 C 0.7272(2) 0.18211(11) 0.22614(13) 0.0237(5) Uani 1 1 d . . . . .
C2 C 0.8147(3) 0.19088(15) 0.35112(15) 0.0383(7) Uani 1 1 d . . . . .
C3 C 0.8235(6) 0.1281(2) 0.3660(2) 0.104(2) Uani 1 1 d . . . . .
H3A H 0.750663 0.112664 0.368741 0.156 Uiso 1 1 calc GR . . . .
H3B H 0.870423 0.122005 0.409507 0.156 Uiso 1 1 calc GR . . . .
H3C H 0.855090 0.108891 0.329545 0.156 Uiso 1 1 calc GR . . . .
C4 C 0.9245(3) 0.2162(3) 0.3408(2) 0.0886(19) Uani 1 1 d . . . . .
H4A H 0.952142 0.196816 0.302981 0.133 Uiso 1 1 calc GR . . . .
H4B H 0.976427 0.211408 0.382486 0.133 Uiso 1 1 calc GR . . . .
H4C H 0.915432 0.256684 0.330301 0.133 Uiso 1 1 calc GR . . . .
C5 C 0.7745(3) 0.22243(17) 0.40926(16) 0.0474(9) Uani 1 1 d . . . . .
H5A H 0.768886 0.262966 0.398445 0.071 Uiso 1 1 calc GR . . . .
H5B H 0.825981 0.216855 0.451008 0.071 Uiso 1 1 calc GR . . . .
H5C H 0.702551 0.207881 0.415989 0.071 Uiso 1 1 calc GR . . . .
C6 C 0.7946(2) 0.13545(12) 0.20318(14) 0.0291(6) Uani 1 1 d . . . . .
C7 C 0.7632(3) 0.07914(13) 0.20869(15) 0.0337(6) Uani 1 1 d . . . . .
H7 H 0.696611 0.070542 0.225268 0.040 Uiso 1 1 calc R . . . .
C8 C 0.8282(3) 0.03548(14) 0.19018(16) 0.0401(8) Uani 1 1 d . . . . .
H8 H 0.806299 -0.002866 0.193986 0.048 Uiso 1 1 calc R . . . .
C9 C 0.9250(3) 0.04804(16) 0.16621(16) 0.0440(8) Uani 1 1 d . . . . .
H9 H 0.969993 0.018285 0.153720 0.053 Uiso 1 1 calc R . . . .
C10 C 0.9565(3) 0.10405(16) 0.16032(16) 0.0408(8) Uani 1 1 d . . . . .
H10 H 1.023085 0.112432 0.143688 0.049 Uiso 1 1 calc R . . . .
C11 C 0.8916(2) 0.14806(15) 0.17851(16) 0.0360(7) Uani 1 1 d . . . . .
H11 H 0.913343 0.186370 0.174124 0.043 Uiso 1 1 calc R . . . .
C12 C 0.6009(2) 0.20284(11) 0.11461(13) 0.0251(5) Uani 1 1 d . . . . .
C13 C 0.5651(3) 0.14104(13) 0.10183(16) 0.0363(7) Uani 1 1 d . . . . .
H13A H 0.629787 0.116693 0.104445 0.054 Uiso 1 1 calc GR . . . .
H13B H 0.522389 0.137733 0.056500 0.054 Uiso 1 1 calc GR . . . .
H13C H 0.520324 0.129207 0.136384 0.054 Uiso 1 1 calc GR . . . .
C14 C 0.6837(3) 0.21981(14) 0.06813(14) 0.0340(7) Uani 1 1 d . . . . .
H14A H 0.707179 0.259009 0.077922 0.051 Uiso 1 1 calc GR . . . .
H14B H 0.650084 0.216798 0.020490 0.051 Uiso 1 1 calc GR . . . .
H14C H 0.747118 0.194540 0.076092 0.051 Uiso 1 1 calc GR . . . .
C15 C 0.5015(2) 0.24104(13) 0.10019(15) 0.0325(6) Uani 1 1 d . . . . .
H15A H 0.450485 0.232482 0.132409 0.049 Uiso 1 1 calc GR . . . .
H15B H 0.465552 0.234517 0.053585 0.049 Uiso 1 1 calc GR . . . .
H15C H 0.524417 0.280785 0.105252 0.049 Uiso 1 1 calc GR . . . .
C16 C 0.5180(2) 0.26534(11) 0.30636(13) 0.0232(5) Uani 1 1 d . . . . .
C17 C 0.4261(2) 0.22315(11) 0.31452(13) 0.0241(5) Uani 1 1 d . . . . .
C18 C 0.4141(2) 0.21365(13) 0.39009(14) 0.0294(6) Uani 1 1 d . . . . .
H18A H 0.483900 0.199224 0.414672 0.035 Uiso 1 1 calc R . . . .
H18B H 0.397675 0.250228 0.410968 0.035 Uiso 1 1 calc R . . . .
C19 C 0.3224(3) 0.17101(13) 0.39736(16) 0.0339(7) Uani 1 1 d . . . . .
H19 H 0.315887 0.165824 0.446685 0.041 Uiso 1 1 calc R . . . .
C20 C 0.3486(3) 0.11388(13) 0.36652(16) 0.0340(6) Uani 1 1 d . . . . .
H20A H 0.418193 0.098876 0.390724 0.041 Uiso 1 1 calc R . . . .
H20B H 0.290105 0.086242 0.371685 0.041 Uiso 1 1 calc R . . . .
C21 C 0.3580(2) 0.12183(12) 0.29108(15) 0.0311(6) Uani 1 1 d . . . . .
H21 H 0.375750 0.084676 0.270909 0.037 Uiso 1 1 calc R . . . .
C22 C 0.4494(2) 0.16475(12) 0.28405(15) 0.0288(6) Uani 1 1 d . . . . .
H22A H 0.456667 0.169418 0.235271 0.035 Uiso 1 1 calc R . . . .
H22B H 0.519482 0.149859 0.307650 0.035 Uiso 1 1 calc R . . . .
C23 C 0.3156(2) 0.24439(13) 0.27719(16) 0.0338(7) Uani 1 1 d . . . . .
H23A H 0.297695 0.281447 0.296334 0.041 Uiso 1 1 calc R . . . .
H23B H 0.321255 0.249904 0.228312 0.041 Uiso 1 1 calc R . . . .
C24 C 0.2237(2) 0.20177(14) 0.28452(18) 0.0398(7) Uani 1 1 d . . . . .
H24 H 0.153026 0.216632 0.260310 0.048 Uiso 1 1 calc R . . . .
C25 C 0.2143(3) 0.19354(14) 0.35982(19) 0.0411(8) Uani 1 1 d . . . . .
H25A H 0.154943 0.166345 0.364713 0.049 Uiso 1 1 calc R . . . .
H25B H 0.196251 0.230137 0.380011 0.049 Uiso 1 1 calc R . . . .
C26 C 0.2500(3) 0.14457(14) 0.25318(17) 0.0396(7) Uani 1 1 d . . . . .
H26A H 0.190491 0.117167 0.257027 0.047 Uiso 1 1 calc R . . . .
H26B H 0.256165 0.149603 0.204301 0.047 Uiso 1 1 calc R . . . .
C27 C 0.6301(2) 0.37018(12) 0.33172(13) 0.0247(5) Uani 1 1 d . . . . .
C28 C 0.6693(2) 0.42228(11) 0.37661(13) 0.0243(5) Uani 1 1 d . . . . .
C29 C 0.7305(3) 0.40288(14) 0.44566(16) 0.0420(8) Uani 1 1 d . . . . .
H29A H 0.793653 0.379127 0.437930 0.050 Uiso 1 1 calc R . . . .
H29B H 0.681292 0.379415 0.469452 0.050 Uiso 1 1 calc R . . . .
C30 C 0.7719(3) 0.45470(16) 0.49163(17) 0.0499(9) Uani 1 1 d . . . . .
H30 H 0.811464 0.441111 0.536118 0.060 Uiso 1 1 calc R . . . .
C31 C 0.6728(3) 0.48861(16) 0.50329(17) 0.0477(9) Uani 1 1 d . . . . .
H31A H 0.695786 0.520521 0.534475 0.057 Uiso 1 1 calc R . . . .
H31B H 0.622842 0.464200 0.525342 0.057 Uiso 1 1 calc R . . . .
C32 C 0.6129(3) 0.51166(14) 0.43723(17) 0.0413(8) Uani 1 1 d . . . . .
H32 H 0.549462 0.535243 0.446594 0.050 Uiso 1 1 calc R . . . .
C33 C 0.5714(3) 0.45971(14) 0.39093(17) 0.0376(7) Uani 1 1 d . . . . .
H33A H 0.520467 0.436696 0.413920 0.045 Uiso 1 1 calc R . . . .
H33B H 0.531420 0.473591 0.347312 0.045 Uiso 1 1 calc R . . . .
C34 C 0.7470(3) 0.46052(14) 0.34342(15) 0.0360(7) Uani 1 1 d . . . . .
H34A H 0.709293 0.474105 0.299024 0.043 Uiso 1 1 calc R . . . .
H34B H 0.811132 0.438008 0.334600 0.043 Uiso 1 1 calc R . . . .
C35 C 0.7870(3) 0.51267(15) 0.38851(17) 0.0406(7) Uani 1 1 d . . . . .
H35 H 0.836923 0.536542 0.364846 0.049 Uiso 1 1 calc R . . . .
C36 C 0.8474(3) 0.49018(18) 0.4548(2) 0.0513(9) Uani 1 1 d . . . . .
H36A H 0.876191 0.522298 0.484125 0.062 Uiso 1 1 calc R . . . .
H36B H 0.910015 0.466776 0.445358 0.062 Uiso 1 1 calc R . . . .
C37 C 0.6880(3) 0.54648(15) 0.39993(18) 0.0428(8) Uani 1 1 d . . . . .
H37A H 0.648303 0.558779 0.355489 0.051 Uiso 1 1 calc R . . . .
H37B H 0.711190 0.580835 0.426819 0.051 Uiso 1 1 calc R . . . .
C38 C 0.5362(2) 0.41194(11) 0.14527(13) 0.0220(5) Uani 1 1 d . . . . .
C39 C 0.5438(2) 0.47279(12) 0.17272(15) 0.0283(6) Uani 1 1 d . . . . .
H39A H 0.597734 0.494320 0.150487 0.034 Uiso 1 1 calc R . . . .
H39B H 0.569164 0.472147 0.222331 0.034 Uiso 1 1 calc R . . . .
C40 C 0.4321(2) 0.50244(12) 0.15911(15) 0.0309(6) Uani 1 1 d . . . . .
H40 H 0.438706 0.541948 0.177557 0.037 Uiso 1 1 calc R . . . .
C41 C 0.3485(2) 0.46959(13) 0.19364(15) 0.0312(6) Uani 1 1 d . . . . .
H41A H 0.276740 0.488817 0.185097 0.037 Uiso 1 1 calc R . . . .
H41B H 0.371935 0.468510 0.243452 0.037 Uiso 1 1 calc R . . . .
C42 C 0.3383(2) 0.40895(13) 0.16536(15) 0.0290(6) Uani 1 1 d . . . . .
H42 H 0.283803 0.387532 0.188217 0.035 Uiso 1 1 calc R . . . .
C43 C 0.4496(2) 0.37959(12) 0.17994(14) 0.0273(6) Uani 1 1 d . . . . .
H43A H 0.443330 0.340160 0.162695 0.033 Uiso 1 1 calc R . . . .
H43B H 0.473086 0.378166 0.229740 0.033 Uiso 1 1 calc R . . . .
C44 C 0.4948(2) 0.41382(14) 0.06751(14) 0.0321(6) Uani 1 1 d . . . . .
H44A H 0.548320 0.434354 0.043835 0.039 Uiso 1 1 calc R . . . .
H44B H 0.487968 0.374706 0.049270 0.039 Uiso 1 1 calc R . . . .
C45 C 0.3835(2) 0.44371(15) 0.05391(15) 0.0364(7) Uani 1 1 d . . . . .
H45 H 0.358853 0.445169 0.003705 0.044 Uiso 1 1 calc R . . . .
C46 C 0.2997(2) 0.41098(14) 0.08839(15) 0.0359(7) Uani 1 1 d . . . . .
H46A H 0.291949 0.371977 0.069880 0.043 Uiso 1 1 calc R . . . .
H46B H 0.227754 0.429942 0.079376 0.043 Uiso 1 1 calc R . . . .
C47 C 0.3940(3) 0.50438(14) 0.08235(17) 0.0385(7) Uani 1 1 d . . . . .
H47A H 0.447172 0.525958 0.059525 0.046 Uiso 1 1 calc R . . . .
H47B H 0.322484 0.523852 0.073280 0.046 Uiso 1 1 calc R . . . .
C48 C 0.7911(2) 0.40824(12) 0.14106(13) 0.0254(5) Uani 1 1 d . . . . .
C49 C 0.8835(2) 0.36350(13) 0.14949(15) 0.0308(6) Uani 1 1 d . . . . .
H49A H 0.896955 0.350711 0.197489 0.037 Uiso 1 1 calc R . . . .
H49B H 0.860839 0.330155 0.120598 0.037 Uiso 1 1 calc R . . . .
C50 C 0.9889(2) 0.38830(15) 0.12922(15) 0.0363(7) Uani 1 1 d . . . . .
H50 H 1.047650 0.358884 0.135517 0.044 Uiso 1 1 calc R . . . .
C51 C 1.0251(3) 0.44027(16) 0.17346(16) 0.0417(8) Uani 1 1 d . . . . .
H51A H 1.039938 0.428921 0.221944 0.050 Uiso 1 1 calc R . . . .
H51B H 1.093146 0.456079 0.160081 0.050 Uiso 1 1 calc R . . . .
C52 C 0.9354(3) 0.48504(15) 0.16411(16) 0.0388(7) Uani 1 1 d . . . . .
H52 H 0.958849 0.518703 0.193203 0.047 Uiso 1 1 calc R . . . .
C53 C 0.8302(2) 0.46008(13) 0.18553(15) 0.0315(6) Uani 1 1 d . . . . .
H53A H 0.772372 0.489408 0.180766 0.038 Uiso 1 1 calc R . . . .
H53B H 0.844132 0.448513 0.233963 0.038 Uiso 1 1 calc R . . . .
C54 C 0.7718(2) 0.42752(14) 0.06547(14) 0.0305(6) Uani 1 1 d . . . . .
H54A H 0.746832 0.394873 0.035951 0.037 Uiso 1 1 calc R . . . .
H54B H 0.714177 0.456946 0.059254 0.037 Uiso 1 1 calc R . . . .
C55 C 0.8782(2) 0.45156(15) 0.04476(15) 0.0373(7) Uani 1 1 d . . . . .
H55 H 0.864947 0.463381 -0.004137 0.045 Uiso 1 1 calc R . . . .
C56 C 0.9680(3) 0.40617(16) 0.05420(16) 0.0403(8) Uani 1 1 d . . . . .
H56A H 0.945005 0.372850 0.025324 0.048 Uiso 1 1 calc R . . . .
H56B H 1.035903 0.421506 0.040151 0.048 Uiso 1 1 calc R . . . .
C57 C 0.9147(3) 0.50327(15) 0.08920(17) 0.0414(8) Uani 1 1 d . . . . .
H57A H 0.982348 0.519349 0.075559 0.050 Uiso 1 1 calc R . . . .
H57B H 0.857383 0.532848 0.082906 0.050 Uiso 1 1 calc R . . . .
C58 C 1.2222(6) 0.3102(5) 0.4995(6) 0.103(4) Uani 0.497(7) 1 d D U P A 1
H58 H 1.297203 0.311127 0.494032 0.124 Uiso 0.497(7) 1 calc R . P A 1
C63 C 1.1456(9) 0.3385(4) 0.4535(5) 0.103(3) Uani 0.497(7) 1 d DG U P A 1
C62 C 1.0358(8) 0.3371(5) 0.4616(5) 0.105(4) Uani 0.497(7) 1 d DG U P A 1
H62 H 0.983514 0.356440 0.430089 0.125 Uiso 0.497(7) 1 calc R . P A 1
C61 C 1.0025(6) 0.3075(5) 0.5157(6) 0.106(4) Uani 0.497(7) 1 d DG U P A 1
H61 H 0.927473 0.306535 0.521157 0.127 Uiso 0.497(7) 1 calc R . P A 1
C60 C 1.0790(9) 0.2792(5) 0.5617(5) 0.124(5) Uani 0.497(7) 1 d DG U P A 1
H60 H 1.056295 0.258925 0.598663 0.149 Uiso 0.497(7) 1 calc R . P A 1
C59 C 1.1889(8) 0.2805(5) 0.5536(6) 0.112(4) Uani 0.497(7) 1 d DG U P A 1
H59 H 1.241160 0.261220 0.585101 0.134 Uiso 0.497(7) 1 calc R . P A 1
C64 C 1.186(2) 0.3731(10) 0.3961(9) 0.133(7) Uani 0.497(7) 1 d D U P A 1
H64A H 1.207068 0.411109 0.412872 0.200 Uiso 0.497(7) 1 calc GR . P A 1
H64B H 1.127077 0.376028 0.357591 0.200 Uiso 0.497(7) 1 calc GR . P A 1
H64C H 1.248899 0.354059 0.381249 0.200 Uiso 0.497(7) 1 calc GR . P A 1
C58A C 1.2284(11) 0.3230(7) 0.4840(8) 0.108(4) Uani 0.503(7) 1 d D U P A 2
H58A H 1.290430 0.309570 0.513253 0.130 Uiso 0.503(7) 1 calc R . P A 2
C59A C 1.2438(11) 0.3535(6) 0.4290(9) 0.107(4) Uani 0.503(7) 1 d D U P A 2
H59A H 1.315459 0.365095 0.423193 0.129 Uiso 0.503(7) 1 calc R . P A 2
C60A C 1.1512(14) 0.3691(9) 0.3774(10) 0.115(5) Uani 0.503(7) 1 d D U P A 2
H60A H 1.159910 0.384127 0.334079 0.138 Uiso 0.503(7) 1 calc R . P A 2
C61A C 1.0548(11) 0.3602(6) 0.3970(8) 0.113(4) Uani 0.503(7) 1 d D U P A 2
H61A H 0.991263 0.374549 0.369920 0.135 Uiso 0.503(7) 1 calc R . P A 2
C62A C 1.0441(12) 0.3307(8) 0.4555(8) 0.106(4) Uani 0.503(7) 1 d D U P A 2
H62A H 0.972300 0.323916 0.465522 0.128 Uiso 0.503(7) 1 calc R . P A 2
C63A C 1.1274(10) 0.3108(6) 0.4994(7) 0.107(3) Uani 0.503(7) 1 d D U P A 2
C64A C 1.1058(19) 0.2707(11) 0.5574(11) 0.160(7) Uani 0.503(7) 1 d D U P A 2
H64D H 1.026960 0.265364 0.556052 0.240 Uiso 0.503(7) 1 calc GR . P A 2
H64E H 1.136214 0.287332 0.601333 0.240 Uiso 0.503(7) 1 calc GR . P A 2
H64F H 1.140560 0.233984 0.551886 0.240 Uiso 0.503(7) 1 calc GR . P A 2

loop_
_atom_site_aniso_label
_atom_site_aniso_U_11
_atom_site_aniso_U_22
_atom_site_aniso_U_33
_atom_site_aniso_U_23
_atom_site_aniso_U_13
_atom_site_aniso_U_12
P1 0.0214(3) 0.0259(3) 0.0182(3) -0.0001(2) 0.0001(2) -0.0009(2)
P2 0.0201(3) 0.0260(3) 0.0188(3) 0.0003(2) 0.0004(2) -0.0007(2)
P3 0.0265(4) 0.0276(4) 0.0234(3) -0.0040(3) 0.0054(3) -0.0041(3)
Si1 0.0225(4) 0.0240(4) 0.0175(3) -0.0002(3) 0.0001(3) 0.0010(3)
N1 0.0273(12) 0.0299(12) 0.0170(10) 0.0018(9) -0.0001(9) 0.0055(9)
N2 0.0267(11) 0.0245(11) 0.0182(10) -0.0006(8) -0.0016(9) 0.0019(9)
C1 0.0242(13) 0.0253(13) 0.0217(12) 0.0011(10) 0.0030(10) -0.0002(10)
C2 0.0395(17) 0.0478(19) 0.0230(14) -0.0018(13) -0.0115(13) 0.0145(14)
C3 0.196(7) 0.055(3) 0.042(2) 0.002(2) -0.053(3) 0.041(3)
C4 0.029(2) 0.188(6) 0.045(2) -0.031(3) -0.0091(17) 0.004(3)
C5 0.049(2) 0.069(2) 0.0216(15) -0.0049(15) -0.0050(14) 0.0189(18)
C6 0.0341(15) 0.0314(15) 0.0203(13) 0.0000(11) -0.0009(11) 0.0094(12)
C7 0.0367(16) 0.0351(16) 0.0301(15) 0.0044(12) 0.0073(13) 0.0078(13)
C8 0.056(2) 0.0334(16) 0.0296(15) 0.0020(12) 0.0019(14) 0.0166(15)
C9 0.049(2) 0.052(2) 0.0295(16) -0.0016(14) 0.0006(14) 0.0270(16)
C10 0.0292(16) 0.059(2) 0.0337(16) -0.0038(15) 0.0032(13) 0.0120(14)
C11 0.0308(16) 0.0432(18) 0.0332(16) -0.0006(13) 0.0020(13) 0.0050(13)
C12 0.0293(14) 0.0265(13) 0.0179(12) -0.0029(10) -0.0024(10) -0.0013(11)
C13 0.0462(18) 0.0289(15) 0.0313(15) -0.0058(12) -0.0024(13) -0.0021(13)
C14 0.0397(17) 0.0417(17) 0.0200(13) -0.0019(12) 0.0019(12) -0.0022(13)
C15 0.0317(15) 0.0368(16) 0.0260(14) -0.0032(12) -0.0069(12) 0.0031(12)
C16 0.0221(13) 0.0277(13) 0.0204(12) -0.0016(10) 0.0048(10) -0.0017(10)
C17 0.0234(13) 0.0257(13) 0.0230(13) -0.0009(10) 0.0022(10) -0.0012(10)
C18 0.0289(14) 0.0338(15) 0.0256(14) -0.0028(11) 0.0038(11) -0.0050(11)
C19 0.0342(16) 0.0368(16) 0.0318(15) -0.0013(12) 0.0083(13) -0.0076(13)
C20 0.0350(16) 0.0319(15) 0.0355(16) 0.0028(12) 0.0067(13) -0.0049(12)
C21 0.0339(15) 0.0282(14) 0.0313(15) -0.0022(11) 0.0051(12) -0.0042(12)
C22 0.0301(14) 0.0276(14) 0.0284(14) -0.0024(11) 0.0035(11) -0.0017(11)
C23 0.0287(15) 0.0332(16) 0.0375(16) 0.0004(12) -0.0027(13) 0.0017(12)
C24 0.0244(15) 0.0403(18) 0.052(2) 0.0027(15) -0.0055(13) -0.0018(13)
C25 0.0283(15) 0.0376(17) 0.060(2) -0.0058(15) 0.0155(15) -0.0053(13)
C26 0.0339(16) 0.0428(18) 0.0386(17) -0.0035(14) -0.0070(14) -0.0106(14)
C27 0.0241(13) 0.0288(14) 0.0208(12) -0.0029(10) 0.0018(10) -0.0029(10)
C28 0.0270(13) 0.0267(13) 0.0181(12) -0.0021(10) -0.0008(10) -0.0018(10)
C29 0.055(2) 0.0376(17) 0.0301(16) 0.0018(13) -0.0073(14) 0.0016(15)
C30 0.065(2) 0.051(2) 0.0290(16) 0.0034(15) -0.0079(16) 0.0037(18)
C31 0.066(2) 0.046(2) 0.0325(17) -0.0017(14) 0.0096(16) -0.0119(17)
C32 0.049(2) 0.0354(17) 0.0408(18) -0.0017(14) 0.0120(15) 0.0039(14)
C33 0.0352(16) 0.0360(17) 0.0413(17) -0.0032(13) 0.0041(14) -0.0013(13)
C34 0.0363(16) 0.0443(18) 0.0267(14) -0.0039(13) 0.0018(12) -0.0070(13)
C35 0.0448(19) 0.0417(18) 0.0367(17) -0.0018(14) 0.0100(14) -0.0086(14)
C36 0.0370(19) 0.061(2) 0.051(2) -0.0091(18) -0.0110(16) -0.0059(16)
C37 0.0481(19) 0.0385(18) 0.0405(18) 0.0043(14) 0.0012(15) -0.0084(15)
C38 0.0175(12) 0.0289(13) 0.0189(12) 0.0019(10) 0.0000(9) 0.0001(10)
C39 0.0244(13) 0.0287(14) 0.0298(14) -0.0003(11) -0.0031(11) -0.0006(11)
C40 0.0284(14) 0.0275(14) 0.0346(15) -0.0010(12) -0.0032(12) 0.0040(11)
C41 0.0230(13) 0.0413(17) 0.0276(14) -0.0043(12) -0.0021(11) 0.0061(12)
C42 0.0208(13) 0.0356(15) 0.0305(14) 0.0014(12) 0.0033(11) -0.0012(11)
C43 0.0234(13) 0.0297(14) 0.0287(14) 0.0018(11) 0.0037(11) -0.0006(11)
C44 0.0262(14) 0.0480(18) 0.0208(13) 0.0008(12) -0.0016(11) 0.0040(12)
C45 0.0289(15) 0.057(2) 0.0201(13) 0.0002(13) -0.0064(11) 0.0080(14)
C46 0.0229(14) 0.0488(19) 0.0328(16) -0.0115(13) -0.0071(12) 0.0013(12)
C47 0.0302(16) 0.0447(18) 0.0385(17) 0.0143(14) -0.0020(13) 0.0092(13)
C48 0.0224(13) 0.0338(15) 0.0193(12) 0.0024(10) 0.0007(10) -0.0015(11)
C49 0.0228(14) 0.0409(16) 0.0286(14) 0.0031(12) 0.0030(11) 0.0045(12)
C50 0.0212(14) 0.059(2) 0.0286(15) 0.0019(14) 0.0022(11) 0.0025(13)
C51 0.0255(15) 0.069(2) 0.0292(15) -0.0024(15) -0.0003(12) -0.0110(15)
C52 0.0331(16) 0.0489(19) 0.0338(16) -0.0066(14) 0.0027(13) -0.0146(14)
C53 0.0265(14) 0.0395(16) 0.0284(14) -0.0023(12) 0.0036(11) -0.0069(12)
C54 0.0227(13) 0.0466(17) 0.0210(13) 0.0054(12) -0.0007(11) -0.0028(12)
C55 0.0282(15) 0.060(2) 0.0237(14) 0.0109(14) 0.0033(12) -0.0060(14)
C56 0.0261(15) 0.069(2) 0.0260(15) -0.0027(14) 0.0036(12) -0.0030(14)
C57 0.0315(16) 0.052(2) 0.0413(18) 0.0097(15) 0.0087(14) -0.0122(14)
C58 0.055(6) 0.112(8) 0.134(8) -0.062(7) -0.013(6) 0.018(6)
C63 0.087(6) 0.083(6) 0.135(7) -0.068(5) 0.003(6) 0.007(5)
C62 0.062(6) 0.104(8) 0.140(8) -0.045(7) -0.015(7) 0.018(6)
C61 0.065(6) 0.126(8) 0.118(8) -0.046(7) -0.012(6) 0.005(6)
C60 0.124(9) 0.134(9) 0.116(9) -0.055(8) 0.023(8) 0.021(8)
C59 0.077(7) 0.131(8) 0.116(8) -0.039(7) -0.022(7) 0.027(7)
C64 0.187(16) 0.081(10) 0.118(12) -0.046(9) -0.025(12) -0.023(11)
C58A 0.077(7) 0.107(7) 0.126(7) -0.081(6) -0.036(6) 0.037(6)
C59A 0.082(6) 0.079(7) 0.162(10) -0.072(7) 0.023(7) -0.010(6)
C60A 0.127(9) 0.064(7) 0.151(10) -0.035(8) 0.013(9) -0.006(7)
C61A 0.089(7) 0.087(7) 0.151(9) -0.023(7) -0.024(7) 0.017(6)
C62A 0.067(7) 0.102(7) 0.142(8) -0.043(7) -0.017(7) 0.016(6)
C63A 0.090(6) 0.103(6) 0.123(7) -0.060(5) -0.006(6) 0.021(5)
C64A 0.181(16) 0.182(15) 0.115(12) -0.052(12) 0.016(12) 0.011(13)

loop_
_atom_type_symbol
_atom_type_description
_atom_type_scat_dispersion_real
_atom_type_scat_dispersion_imag
_atom_type_scat_source
C C 0.0033 0.0016 'International Tables Vol C Tables 4.2.6.8 and 6.1.1.4'
H H 0.0000 0.0000 'International Tables Vol C Tables 4.2.6.8 and 6.1.1.4'
N N 0.0061 0.0033 'International Tables Vol C Tables 4.2.6.8 and 6.1.1.4'
P P 0.1023 0.0942 'International Tables Vol C Tables 4.2.6.8 and 6.1.1.4'
Si Si 0.0817 0.0704 'International Tables Vol C Tables 4.2.6.8 and 6.1.1.4'

loop_
_geom_angle_atom_site_label_1
_geom_angle_atom_site_label_2
_geom_angle_atom_site_label_3
_geom_angle
_geom_angle_site_symmetry_1
_geom_angle_site_symmetry_3
_geom_angle_publ_flag
Si1 P1 P2 96.54(4) . . ?
C27 P1 P2 119.04(9) . . ?
C27 P1 Si1 94.34(9) . . ?
C38 P2 P1 111.86(8) . . ?
C38 P2 C48 112.65(12) . . ?
C48 P2 P1 102.04(8) . . ?
C27 P3 C16 110.38(13) . . ?
P1 Si1 C1 118.20(8) . . ?
N1 Si1 P1 109.41(8) . . ?
N1 Si1 C1 35.19(9) . . ?
N2 Si1 P1 118.58(8) . . ?
N2 Si1 N1 70.86(10) . . ?
N2 Si1 C1 35.73(9) . . ?
C16 Si1 P1 104.69(9) . . ?
C16 Si1 N1 118.96(12) . . ?
C16 Si1 N2 129.57(12) . . ?
C16 Si1 C1 135.00(12) . . ?
C1 N1 Si1 91.29(16) . . ?
C1 N1 C2 131.2(2) . . ?
C2 N1 Si1 136.22(19) . . ?
C1 N2 Si1 91.00(16) . . ?
C1 N2 C12 128.1(2) . . ?
C12 N2 Si1 140.91(18) . . ?
N1 C1 Si1 53.53(13) . . ?
N1 C1 N2 106.7(2) . . ?
N1 C1 C6 125.8(2) . . ?
N2 C1 Si1 53.26(13) . . ?
N2 C1 C6 127.6(2) . . ?
C6 C1 Si1 176.7(2) . . ?
N1 C2 C3 111.2(3) . . ?
N1 C2 C4 108.7(3) . . ?
N1 C2 C5 106.6(2) . . ?
C3 C2 C4 111.7(4) . . ?
C3 C2 C5 110.8(3) . . ?
C5 C2 C4 107.7(3) . . ?
C2 C3 H3A 109.5 . . ?
C2 C3 H3B 109.5 . . ?
C2 C3 H3C 109.5 . . ?
H3A C3 H3B 109.5 . . ?
H3A C3 H3C 109.5 . . ?
H3B C3 H3C 109.5 . . ?
C2 C4 H4A 109.5 . . ?
C2 C4 H4B 109.5 . . ?
C2 C4 H4C 109.5 . . ?
H4A C4 H4B 109.5 . . ?
H4A C4 H4C 109.5 . . ?
H4B C4 H4C 109.5 . . ?
C2 C5 H5A 109.5 . . ?
C2 C5 H5B 109.5 . . ?
C2 C5 H5C 109.5 . . ?
H5A C5 H5B 109.5 . . ?
H5A C5 H5C 109.5 . . ?
H5B C5 H5C 109.5 . . ?
C7 C6 C1 120.4(3) . . ?
C11 C6 C1 119.8(3) . . ?
C11 C6 C7 119.7(3) . . ?
C6 C7 H7 119.7 . . ?
C8 C7 C6 120.5(3) . . ?
C8 C7 H7 119.7 . . ?
C7 C8 H8 120.2 . . ?
C9 C8 C7 119.7(3) . . ?
C9 C8 H8 120.2 . . ?
C8 C9 H9 120.0 . . ?
C8 C9 C10 120.1(3) . . ?
C10 C9 H9 120.0 . . ?
C9 C10 H10 119.7 . . ?
C9 C10 C11 120.7(3) . . ?
C11 C10 H10 119.7 . . ?
C6 C11 H11 120.3 . . ?
C10 C11 C6 119.3(3) . . ?
C10 C11 H11 120.3 . . ?
N2 C12 C13 111.1(2) . . ?
N2 C12 C14 110.2(2) . . ?
N2 C12 C15 106.8(2) . . ?
C14 C12 C13 110.6(2) . . ?
C15 C12 C13 109.0(2) . . ?
C15 C12 C14 109.0(2) . . ?
C12 C13 H13A 109.5 . . ?
C12 C13 H13B 109.5 . . ?
C12 C13 H13C 109.5 . . ?
H13A C13 H13B 109.5 . . ?
H13A C13 H13C 109.5 . . ?
H13B C13 H13C 109.5 . . ?
C12 C14 H14A 109.5 . . ?
C12 C14 H14B 109.5 . . ?
C12 C14 H14C 109.5 . . ?
H14A C14 H14B 109.5 . . ?
H14A C14 H14C 109.5 . . ?
H14B C14 H14C 109.5 . . ?
C12 C15 H15A 109.5 . . ?
C12 C15 H15B 109.5 . . ?
C12 C15 H15C 109.5 . . ?
H15A C15 H15B 109.5 . . ?
H15A C15 H15C 109.5 . . ?
H15B C15 H15C 109.5 . . ?
P3 C16 Si1 110.17(14) . . ?
C17 C16 P3 119.43(19) . . ?
C17 C16 Si1 129.7(2) . . ?
C16 C17 C18 111.7(2) . . ?
C16 C17 C22 110.7(2) . . ?
C16 C17 C23 111.0(2) . . ?
C18 C17 C22 107.4(2) . . ?
C18 C17 C23 108.3(2) . . ?
C23 C17 C22 107.6(2) . . ?
C17 C18 H18A 109.4 . . ?
C17 C18 H18B 109.4 . . ?
H18A C18 H18B 108.0 . . ?
C19 C18 C17 111.0(2) . . ?
C19 C18 H18A 109.4 . . ?
C19 C18 H18B 109.4 . . ?
C18 C19 H19 109.5 . . ?
C20 C19 C18 109.7(2) . . ?
C20 C19 H19 109.5 . . ?
C25 C19 C18 109.5(3) . . ?
C25 C19 H19 109.5 . . ?
C25 C19 C20 109.3(3) . . ?
C19 C20 H20A 109.8 . . ?
C19 C20 H20B 109.8 . . ?
H20A C20 H20B 108.2 . . ?
C21 C20 C19 109.4(2) . . ?
C21 C20 H20A 109.8 . . ?
C21 C20 H20B 109.8 . . ?
C20 C21 H21 109.6 . . ?
C20 C21 C22 109.1(2) . . ?
C20 C21 C26 110.0(3) . . ?
C22 C21 H21 109.6 . . ?
C26 C21 H21 109.6 . . ?
C26 C21 C22 109.0(2) . . ?
C17 C22 H22A 109.3 . . ?
C17 C22 H22B 109.3 . . ?
C21 C22 C17 111.8(2) . . ?
C21 C22 H22A 109.3 . . ?
C21 C22 H22B 109.3 . . ?
H22A C22 H22B 107.9 . . ?
C17 C23 H23A 109.4 . . ?
C17 C23 H23B 109.4 . . ?
H23A C23 H23B 108.0 . . ?
C24 C23 C17 111.0(2) . . ?
C24 C23 H23A 109.4 . . ?
C24 C23 H23B 109.4 . . ?
C23 C24 H24 109.5 . . ?
C25 C24 C23 109.5(3) . . ?
C25 C24 H24 109.5 . . ?
C25 C24 C26 109.4(3) . . ?
C26 C24 C23 109.5(3) . . ?
C26 C24 H24 109.5 . . ?
C19 C25 H25A 109.7 . . ?
C19 C25 H25B 109.7 . . ?
C24 C25 C19 109.8(3) . . ?
C24 C25 H25A 109.7 . . ?
C24 C25 H25B 109.7 . . ?
H25A C25 H25B 108.2 . . ?
C21 C26 C24 109.1(2) . . ?
C21 C26 H26A 109.9 . . ?
C21 C26 H26B 109.9 . . ?
C24 C26 H26A 109.9 . . ?
C24 C26 H26B 109.9 . . ?
H26A C26 H26B 108.3 . . ?
P3 C27 P1 118.13(15) . . ?
C28 C27 P1 120.60(19) . . ?
C28 C27 P3 118.99(19) . . ?
C27 C28 C33 111.4(2) . . ?
C29 C28 C27 110.5(2) . . ?
C29 C28 C33 107.8(2) . . ?
C34 C28 C27 112.5(2) . . ?
C34 C28 C29 107.3(2) . . ?
C34 C28 C33 107.2(2) . . ?
C28 C29 H29A 109.3 . . ?
C28 C29 H29B 109.3 . . ?
C28 C29 C30 111.5(3) . . ?
H29A C29 H29B 108.0 . . ?
C30 C29 H29A 109.3 . . ?
C30 C29 H29B 109.3 . . ?
C29 C30 H30 110.1 . . ?
C31 C30 C29 107.3(3) . . ?
C31 C30 H30 110.1 . . ?
C31 C30 C36 110.5(3) . . ?
C36 C30 C29 108.9(3) . . ?
C36 C30 H30 110.1 . . ?
C30 C31 H31A 109.3 . . ?
C30 C31 H31B 109.3 . . ?
C30 C31 C32 111.6(3) . . ?
H31A C31 H31B 108.0 . . ?
C32 C31 H31A 109.3 . . ?
C32 C31 H31B 109.3 . . ?
C31 C32 H32 109.9 . . ?
C31 C32 C33 107.8(3) . . ?
C33 C32 H32 109.9 . . ?
C37 C32 C31 111.1(3) . . ?
C37 C32 H32 109.9 . . ?
C37 C32 C33 108.1(3) . . ?
C28 C33 C32 110.5(3) . . ?
C28 C33 H33A 109.6 . . ?
C28 C33 H33B 109.6 . . ?
C32 C33 H33A 109.6 . . ?
C32 C33 H33B 109.6 . . ?
H33A C33 H33B 108.1 . . ?
C28 C34 H34A 109.1 . . ?
C28 C34 H34B 109.1 . . ?
C28 C34 C35 112.7(2) . . ?
H34A C34 H34B 107.8 . . ?
C35 C34 H34A 109.1 . . ?
C35 C34 H34B 109.1 . . ?
C34 C35 H35 110.0 . . ?
C36 C35 C34 107.4(3) . . ?
C36 C35 H35 110.0 . . ?
C37 C35 C34 107.7(3) . . ?
C37 C35 H35 110.0 . . ?
C37 C35 C36 111.6(3) . . ?
C30 C36 H36A 109.6 . . ?
C30 C36 H36B 109.6 . . ?
C35 C36 C30 110.4(3) . . ?
C35 C36 H36A 109.6 . . ?
C35 C36 H36B 109.6 . . ?
H36A C36 H36B 108.1 . . ?
C32 C37 H37A 109.5 . . ?
C32 C37 H37B 109.5 . . ?
C35 C37 C32 110.8(3) . . ?
C35 C37 H37A 109.5 . . ?
C35 C37 H37B 109.5 . . ?
H37A C37 H37B 108.1 . . ?
C39 C38 P2 117.22(18) . . ?
C39 C38 C43 108.3(2) . . ?
C39 C38 C44 108.7(2) . . ?
C43 C38 P2 106.46(17) . . ?
C43 C38 C44 107.5(2) . . ?
C44 C38 P2 108.19(18) . . ?
C38 C39 H39A 109.5 . . ?
C38 C39 H39B 109.5 . . ?
C38 C39 C40 110.7(2) . . ?
H39A C39 H39B 108.1 . . ?
C40 C39 H39A 109.5 . . ?
C40 C39 H39B 109.5 . . ?
C39 C40 H40 109.5 . . ?
C41 C40 C39 109.8(2) . . ?
C41 C40 H40 109.5 . . ?
C41 C40 C47 109.1(2) . . ?
C47 C40 C39 109.4(2) . . ?
C47 C40 H40 109.5 . . ?
C40 C41 H41A 109.8 . . ?
C40 C41 H41B 109.8 . . ?
C40 C41 C42 109.6(2) . . ?
H41A C41 H41B 108.2 . . ?
C42 C41 H41A 109.8 . . ?
C42 C41 H41B 109.8 . . ?
C41 C42 H42 109.3 . . ?
C43 C42 C41 109.0(2) . . ?
C43 C42 H42 109.3 . . ?
C43 C42 C46 110.4(2) . . ?
C46 C42 C41 109.4(2) . . ?
C46 C42 H42 109.3 . . ?
C38 C43 H43A 109.5 . . ?
C38 C43 H43B 109.5 . . ?
C42 C43 C38 110.6(2) . . ?
C42 C43 H43A 109.5 . . ?
C42 C43 H43B 109.5 . . ?
H43A C43 H43B 108.1 . . ?
C38 C44 H44A 109.6 . . ?
C38 C44 H44B 109.6 . . ?
H44A C44 H44B 108.1 . . ?
C45 C44 C38 110.5(2) . . ?
C45 C44 H44A 109.6 . . ?
C45 C44 H44B 109.6 . . ?
C44 C45 H45 109.4 . . ?
C44 C45 C47 109.6(3) . . ?
C46 C45 C44 109.7(3) . . ?
C46 C45 H45 109.4 . . ?
C46 C45 C47 109.5(3) . . ?
C47 C45 H45 109.4 . . ?
C42 C46 H46A 109.9 . . ?
C42 C46 H46B 109.9 . . ?
C45 C46 C42 109.0(2) . . ?
C45 C46 H46A 109.9 . . ?
C45 C46 H46B 109.9 . . ?
H46A C46 H46B 108.3 . . ?
C40 C47 C45 109.6(2) . . ?
C40 C47 H47A 109.7 . . ?
C40 C47 H47B 109.7 . . ?
C45 C47 H47A 109.7 . . ?
C45 C47 H47B 109.7 . . ?
H47A C47 H47B 108.2 . . ?
C49 C48 P2 104.14(19) . . ?
C49 C48 C54 108.4(2) . . ?
C53 C48 P2 119.48(19) . . ?
C53 C48 C49 108.1(2) . . ?
C53 C48 C54 108.2(2) . . ?
C54 C48 P2 108.10(18) . . ?
C48 C49 H49A 109.5 . . ?
C48 C49 H49B 109.5 . . ?
H49A C49 H49B 108.1 . . ?
C50 C49 C48 110.7(2) . . ?
C50 C49 H49A 109.5 . . ?
C50 C49 H49B 109.5 . . ?
C49 C50 H50 109.4 . . ?
C49 C50 C51 110.2(3) . . ?
C49 C50 C56 109.0(2) . . ?
C51 C50 H50 109.4 . . ?
C56 C50 H50 109.4 . . ?
C56 C50 C51 109.3(3) . . ?
C50 C51 H51A 109.8 . . ?
C50 C51 H51B 109.8 . . ?
H51A C51 H51B 108.2 . . ?
C52 C51 C50 109.5(2) . . ?
C52 C51 H51A 109.8 . . ?
C52 C51 H51B 109.8 . . ?
C51 C52 H52 109.4 . . ?
C51 C52 C53 109.3(3) . . ?
C51 C52 C57 109.4(3) . . ?
C53 C52 H52 109.4 . . ?
C57 C52 H52 109.4 . . ?
C57 C52 C53 110.0(3) . . ?
C48 C53 H53A 109.5 . . ?
C48 C53 H53B 109.5 . . ?
C52 C53 C48 110.7(2) . . ?
C52 C53 H53A 109.5 . . ?
C52 C53 H53B 109.5 . . ?
H53A C53 H53B 108.1 . . ?
C48 C54 H54A 109.6 . . ?
C48 C54 H54B 109.6 . . ?
H54A C54 H54B 108.2 . . ?
C55 C54 C48 110.1(2) . . ?
C55 C54 H54A 109.6 . . ?
C55 C54 H54B 109.6 . . ?
C54 C55 H55 109.3 . . ?
C56 C55 C54 110.0(3) . . ?
C56 C55 H55 109.3 . . ?
C57 C55 C54 109.4(3) . . ?
C57 C55 H55 109.3 . . ?
C57 C55 C56 109.5(3) . . ?
C50 C56 C55 109.3(3) . . ?
C50 C56 H56A 109.8 . . ?
C50 C56 H56B 109.8 . . ?
C55 C56 H56A 109.8 . . ?
C55 C56 H56B 109.8 . . ?
H56A C56 H56B 108.3 . . ?
C52 C57 C55 109.2(3) . . ?
C52 C57 H57A 109.8 . . ?
C52 C57 H57B 109.8 . . ?
C55 C57 H57A 109.8 . . ?
C55 C57 H57B 109.8 . . ?
H57A C57 H57B 108.3 . . ?
C63 C58 H58 120.0 . . ?
C63 C58 C59 120.0 . . ?
C59 C58 H58 120.0 . . ?
C58 C63 C64 118.6(12) . . ?
C62 C63 C58 120.0 . . ?
C62 C63 C64 121.3(12) . . ?
C63 C62 H62 120.0 . . ?
C63 C62 C61 120.0 . . ?
C61 C62 H62 120.0 . . ?
C62 C61 H61 120.0 . . ?
C62 C61 C60 120.0 . . ?
C60 C61 H61 120.0 . . ?
C61 C60 H60 120.0 . . ?
C61 C60 C59 120.0 . . ?
C59 C60 H60 120.0 . . ?
C58 C59 H59 120.0 . . ?
C60 C59 C58 120.0 . . ?
C60 C59 H59 120.0 . . ?
C63 C64 H64A 109.5 . . ?
C63 C64 H64B 109.5 . . ?
C63 C64 H64C 109.5 . . ?
H64A C64 H64B 109.5 . . ?
H64A C64 H64C 109.5 . . ?
H64B C64 H64C 109.5 . . ?
C59A C58A H58A 118.8 . . ?
C59A C58A C63A 122.5(13) . . ?
C63A C58A H58A 118.8 . . ?
C58A C59A H59A 119.6 . . ?
C58A C59A C60A 120.9(13) . . ?
C60A C59A H59A 119.6 . . ?
C59A C60A H60A 123.1 . . ?
C61A C60A C59A 113.8(14) . . ?
C61A C60A H60A 123.1 . . ?
C60A C61A H61A 119.2 . . ?
C60A C61A C62A 121.7(14) . . ?
C62A C61A H61A 119.2 . . ?
C61A C62A H62A 117.6 . . ?
C63A C62A C61A 124.8(14) . . ?
C63A C62A H62A 117.6 . . ?
C58A C63A C64A 124.0(14) . . ?
C62A C63A C58A 115.3(13) . . ?
C62A C63A C64A 120.2(15) . . ?
C63A C64A H64D 109.5 . . ?
C63A C64A H64E 109.5 . . ?
C63A C64A H64F 109.5 . . ?
H64D C64A H64E 109.5 . . ?
H64D C64A H64F 109.5 . . ?
H64E C64A H64F 109.5 . . ?

loop_
_geom_bond_atom_site_label_1
_geom_bond_atom_site_label_2
_geom_bond_distance
_geom_bond_site_symmetry_2
_geom_bond_publ_flag
P1 P2 2.2497(10) . ?
P1 Si1 2.2399(11) . ?
P1 C27 1.816(3) . ?
P2 C38 1.902(3) . ?
P2 C48 1.903(3) . ?
P3 C16 1.754(3) . ?
P3 C27 1.710(3) . ?
Si1 N1 1.859(2) . ?
Si1 N2 1.853(2) . ?
Si1 C1 2.312(3) . ?
Si1 C16 1.765(3) . ?
N1 C1 1.332(3) . ?
N1 C2 1.489(3) . ?
N2 C1 1.350(3) . ?
N2 C12 1.507(3) . ?
C1 C6 1.490(4) . ?
C2 C3 1.511(5) . ?
C2 C4 1.522(6) . ?
C2 C5 1.514(4) . ?
C3 H3A 0.9800 . ?
C3 H3B 0.9800 . ?
C3 H3C 0.9800 . ?
C4 H4A 0.9800 . ?
C4 H4B 0.9800 . ?
C4 H4C 0.9800 . ?
C5 H5A 0.9800 . ?
C5 H5B 0.9800 . ?
C5 H5C 0.9800 . ?
C6 C7 1.392(4) . ?
C6 C11 1.390(4) . ?
C7 H7 0.9500 . ?
C7 C8 1.387(4) . ?
C8 H8 0.9500 . ?
C8 C9 1.380(5) . ?
C9 H9 0.9500 . ?
C9 C10 1.387(5) . ?
C10 H10 0.9500 . ?
C10 C11 1.390(4) . ?
C11 H11 0.9500 . ?
C12 C13 1.534(4) . ?
C12 C14 1.524(4) . ?
C12 C15 1.518(4) . ?
C13 H13A 0.9800 . ?
C13 H13B 0.9800 . ?
C13 H13C 0.9800 . ?
C14 H14A 0.9800 . ?
C14 H14B 0.9800 . ?
C14 H14C 0.9800 . ?
C15 H15A 0.9800 . ?
C15 H15B 0.9800 . ?
C15 H15C 0.9800 . ?
C16 C17 1.536(4) . ?
C17 C18 1.542(4) . ?
C17 C22 1.547(4) . ?
C17 C23 1.544(4) . ?
C18 H18A 0.9900 . ?
C18 H18B 0.9900 . ?
C18 C19 1.538(4) . ?
C19 H19 1.0000 . ?
C19 C20 1.533(4) . ?
C19 C25 1.531(5) . ?
C20 H20A 0.9900 . ?
C20 H20B 0.9900 . ?
C20 C21 1.528(4) . ?
C21 H21 1.0000 . ?
C21 C22 1.538(4) . ?
C21 C26 1.535(4) . ?
C22 H22A 0.9900 . ?
C22 H22B 0.9900 . ?
C23 H23A 0.9900 . ?
C23 H23B 0.9900 . ?
C23 C24 1.539(4) . ?
C24 H24 1.0000 . ?
C24 C25 1.526(5) . ?
C24 C26 1.539(5) . ?
C25 H25A 0.9900 . ?
C25 H25B 0.9900 . ?
C26 H26A 0.9900 . ?
C26 H26B 0.9900 . ?
C27 C28 1.554(4) . ?
C28 C29 1.538(4) . ?
C28 C33 1.556(4) . ?
C28 C34 1.532(4) . ?
C29 H29A 0.9900 . ?
C29 H29B 0.9900 . ?
C29 C30 1.567(5) . ?
C30 H30 1.0000 . ?
C30 C31 1.507(5) . ?
C30 C36 1.515(5) . ?
C31 H31A 0.9900 . ?
C31 H31B 0.9900 . ?
C31 C32 1.513(5) . ?
C32 H32 1.0000 . ?
C32 C33 1.573(4) . ?
C32 C37 1.508(5) . ?
C33 H33A 0.9900 . ?
C33 H33B 0.9900 . ?
C34 H34A 0.9900 . ?
C34 H34B 0.9900 . ?
C34 C35 1.560(4) . ?
C35 H35 1.0000 . ?
C35 C36 1.515(5) . ?
C35 C37 1.505(5) . ?
C36 H36A 0.9900 . ?
C36 H36B 0.9900 . ?
C37 H37A 0.9900 . ?
C37 H37B 0.9900 . ?
C38 C39 1.533(4) . ?
C38 C43 1.551(4) . ?
C38 C44 1.556(4) . ?
C39 H39A 0.9900 . ?
C39 H39B 0.9900 . ?
C39 C40 1.538(4) . ?
C40 H40 1.0000 . ?
C40 C41 1.528(4) . ?
C40 C47 1.530(4) . ?
C41 H41A 0.9900 . ?
C41 H41B 0.9900 . ?
C41 C42 1.535(4) . ?
C42 H42 1.0000 . ?
C42 C43 1.532(4) . ?
C42 C46 1.535(4) . ?
C43 H43A 0.9900 . ?
C43 H43B 0.9900 . ?
C44 H44A 0.9900 . ?
C44 H44B 0.9900 . ?
C44 C45 1.536(4) . ?
C45 H45 1.0000 . ?
C45 C46 1.528(5) . ?
C45 C47 1.537(5) . ?
C46 H46A 0.9900 . ?
C46 H46B 0.9900 . ?
C47 H47A 0.9900 . ?
C47 H47B 0.9900 . ?
C48 C49 1.547(4) . ?
C48 C53 1.545(4) . ?
C48 C54 1.552(4) . ?
C49 H49A 0.9900 . ?
C49 H49B 0.9900 . ?
C49 C50 1.532(4) . ?
C50 H50 1.0000 . ?
C50 C51 1.537(5) . ?
C50 C56 1.533(4) . ?
C51 H51A 0.9900 . ?
C51 H51B 0.9900 . ?
C51 C52 1.524(5) . ?
C52 H52 1.0000 . ?
C52 C53 1.541(4) . ?
C52 C57 1.533(5) . ?
C53 H53A 0.9900 . ?
C53 H53B 0.9900 . ?
C54 H54A 0.9900 . ?
C54 H54B 0.9900 . ?
C54 C55 1.541(4) . ?
C55 H55 1.0000 . ?
C55 C56 1.534(5) . ?
C55 C57 1.535(5) . ?
C56 H56A 0.9900 . ?
C56 H56B 0.9900 . ?
C57 H57A 0.9900 . ?
C57 H57B 0.9900 . ?
C58 H58 0.9500 . ?
C58 C63 1.3900 . ?
C58 C59 1.3900 . ?
C63 C62 1.3900 . ?
C63 C64 1.538(18) . ?
C62 H62 0.9500 . ?
C62 C61 1.3900 . ?
C61 H61 0.9500 . ?
C61 C60 1.3900 . ?
C60 H60 0.9500 . ?
C60 C59 1.3900 . ?
C59 H59 0.9500 . ?
C64 H64A 0.9800 . ?
C64 H64B 0.9800 . ?
C64 H64C 0.9800 . ?
C58A H58A 0.9500 . ?
C58A C59A 1.341(15) . ?
C58A C63A 1.358(14) . ?
C59A H59A 0.9500 . ?
C59A C60A 1.471(16) . ?
C60A H60A 0.9500 . ?
C60A C61A 1.321(16) . ?
C61A H61A 0.9500 . ?
C61A C62A 1.376(14) . ?
C62A H62A 0.9500 . ?
C62A C63A 1.336(13) . ?
C63A C64A 1.541(19) . ?
C64A H64D 0.9800 . ?
C64A H64E 0.9800 . ?
C64A H64F 0.9800 . ?

loop_
_geom_torsion_atom_site_label_1
_geom_torsion_atom_site_label_2
_geom_torsion_atom_site_label_3
_geom_torsion_atom_site_label_4
_geom_torsion
_geom_torsion_site_symmetry_1
_geom_torsion_site_symmetry_2
_geom_torsion_site_symmetry_3
_geom_torsion_site_symmetry_4
_geom_torsion_publ_flag
P1 Si1 N1 C1 -111.70(15) . . . . ?
P1 Si1 N1 C2 55.7(3) . . . . ?
P1 Si1 N2 C1 99.46(15) . . . . ?
P1 Si1 N2 C12 -82.7(3) . . . . ?
P1 Si1 C16 P3 -15.26(15) . . . . ?
P1 Si1 C16 C17 174.6(2) . . . . ?
P1 C27 C28 C29 -95.3(3) . . . . ?
P1 C27 C28 C33 144.9(2) . . . . ?
P1 C27 C28 C34 24.5(3) . . . . ?
P2 P1 C27 P3 97.77(16) . . . . ?
P2 P1 C27 C28 -99.6(2) . . . . ?
P2 C38 C39 C40 -178.53(19) . . . . ?
P2 C38 C43 C42 -174.12(19) . . . . ?
P2 C38 C44 C45 173.7(2) . . . . ?
P2 C48 C49 C50 174.06(19) . . . . ?
P2 C48 C53 C52 177.5(2) . . . . ?
P2 C48 C54 C55 -170.1(2) . . . . ?
P3 C16 C17 C18 -42.8(3) . . . . ?
P3 C16 C17 C22 -162.35(19) . . . . ?
P3 C16 C17 C23 78.2(3) . . . . ?
P3 C27 C28 C29 67.2(3) . . . . ?
P3 C27 C28 C33 -52.5(3) . . . . ?
P3 C27 C28 C34 -172.9(2) . . . . ?
Si1 P1 C27 P3 -2.18(16) . . . . ?
Si1 P1 C27 C28 160.5(2) . . . . ?
Si1 N1 C1 N2 -3.8(2) . . . . ?
Si1 N1 C1 C6 176.0(3) . . . . ?
Si1 N1 C2 C3 142.9(4) . . . . ?
Si1 N1 C2 C4 -93.8(4) . . . . ?
Si1 N1 C2 C5 22.1(4) . . . . ?
Si1 N2 C1 N1 3.8(2) . . . . ?
Si1 N2 C1 C6 -176.0(3) . . . . ?
Si1 N2 C12 C13 -125.7(3) . . . . ?
Si1 N2 C12 C14 111.3(3) . . . . ?
Si1 N2 C12 C15 -7.0(4) . . . . ?
Si1 C16 C17 C18 126.6(2) . . . . ?
Si1 C16 C17 C22 7.0(3) . . . . ?
Si1 C16 C17 C23 -112.4(3) . . . . ?
N1 Si1 N2 C1 -2.75(16) . . . . ?
N1 Si1 N2 C12 175.1(3) . . . . ?
N1 Si1 C16 P3 107.27(15) . . . . ?
N1 Si1 C16 C17 -62.9(3) . . . . ?
N1 C1 C6 C7 86.4(4) . . . . ?
N1 C1 C6 C11 -91.1(4) . . . . ?
N2 Si1 N1 C1 2.79(16) . . . . ?
N2 Si1 N1 C2 170.2(3) . . . . ?
N2 Si1 C16 P3 -164.38(11) . . . . ?
N2 Si1 C16 C17 25.5(3) . . . . ?
N2 C1 C6 C7 -93.8(4) . . . . ?
N2 C1 C6 C11 88.6(4) . . . . ?
C1 Si1 N1 C2 167.4(4) . . . . ?
C1 Si1 N2 C12 177.8(4) . . . . ?
C1 Si1 C16 P3 147.13(13) . . . . ?
C1 Si1 C16 C17 -23.0(3) . . . . ?
C1 N1 C2 C3 -54.0(5) . . . . ?
C1 N1 C2 C4 69.4(4) . . . . ?
C1 N1 C2 C5 -174.8(3) . . . . ?
C1 N2 C12 C13 51.5(4) . . . . ?
C1 N2 C12 C14 -71.5(3) . . . . ?
C1 N2 C12 C15 170.3(3) . . . . ?
C1 C6 C7 C8 -177.1(3) . . . . ?
C1 C6 C11 C10 176.9(3) . . . . ?
C2 N1 C1 Si1 -168.4(4) . . . . ?
C2 N1 C1 N2 -172.2(3) . . . . ?
C2 N1 C1 C6 7.6(5) . . . . ?
C6 C7 C8 C9 0.1(5) . . . . ?
C7 C6 C11 C10 -0.7(4) . . . . ?
C7 C8 C9 C10 -0.4(5) . . . . ?
C8 C9 C10 C11 0.1(5) . . . . ?
C9 C10 C11 C6 0.4(5) . . . . ?
C11 C6 C7 C8 0.4(4) . . . . ?
C12 N2 C1 Si1 -178.3(3) . . . . ?
C12 N2 C1 N1 -174.5(2) . . . . ?
C12 N2 C1 C6 5.7(4) . . . . ?
C16 P3 C27 P1 -7.0(2) . . . . ?
C16 P3 C27 C28 -169.9(2) . . . . ?
C16 Si1 N1 C1 128.14(18) . . . . ?
C16 Si1 N1 C2 -64.5(3) . . . . ?
C16 Si1 N2 C1 -114.97(19) . . . . ?
C16 Si1 N2 C12 62.9(3) . . . . ?
C16 C17 C18 C19 -179.6(2) . . . . ?
C16 C17 C22 C21 -179.5(2) . . . . ?
C16 C17 C23 C24 179.2(2) . . . . ?
C17 C18 C19 C20 60.3(3) . . . . ?
C17 C18 C19 C25 -59.6(3) . . . . ?
C17 C23 C24 C25 59.5(3) . . . . ?
C17 C23 C24 C26 -60.5(3) . . . . ?
C18 C17 C22 C21 58.3(3) . . . . ?
C18 C17 C23 C24 -57.9(3) . . . . ?
C18 C19 C20 C21 -60.2(3) . . . . ?
C18 C19 C25 C24 59.8(3) . . . . ?
C19 C20 C21 C22 59.6(3) . . . . ?
C19 C20 C21 C26 -60.0(3) . . . . ?
C20 C19 C25 C24 -60.3(3) . . . . ?
C20 C21 C22 C17 -60.1(3) . . . . ?
C20 C21 C26 C24 59.6(3) . . . . ?
C22 C17 C18 C19 -58.0(3) . . . . ?
C22 C17 C23 C24 57.9(3) . . . . ?
C22 C21 C26 C24 -59.9(3) . . . . ?
C23 C17 C18 C19 57.9(3) . . . . ?
C23 C17 C22 C21 -58.1(3) . . . . ?
C23 C24 C25 C19 -59.8(3) . . . . ?
C23 C24 C26 C21 60.5(3) . . . . ?
C25 C19 C20 C21 59.8(3) . . . . ?
C25 C24 C26 C21 -59.5(3) . . . . ?
C26 C21 C22 C17 60.1(3) . . . . ?
C26 C24 C25 C19 60.3(3) . . . . ?
C27 P3 C16 Si1 14.85(19) . . . . ?
C27 P3 C16 C17 -173.8(2) . . . . ?
C27 C28 C29 C30 179.5(3) . . . . ?
C27 C28 C33 C32 179.2(2) . . . . ?
C27 C28 C34 C35 -179.7(2) . . . . ?
C28 C29 C30 C31 60.4(4) . . . . ?
C28 C29 C30 C36 -59.2(4) . . . . ?
C28 C34 C35 C36 60.7(4) . . . . ?
C28 C34 C35 C37 -59.7(3) . . . . ?
C29 C28 C33 C32 57.9(3) . . . . ?
C29 C28 C34 C35 -58.0(3) . . . . ?
C29 C30 C31 C32 -62.3(4) . . . . ?
C29 C30 C36 C35 61.3(4) . . . . ?
C30 C31 C32 C33 62.5(4) . . . . ?
C30 C31 C32 C37 -55.8(4) . . . . ?
C31 C30 C36 C35 -56.3(4) . . . . ?
C31 C32 C33 C28 -59.5(3) . . . . ?
C31 C32 C37 C35 55.2(4) . . . . ?
C33 C28 C29 C30 -58.6(4) . . . . ?
C33 C28 C34 C35 57.5(3) . . . . ?
C33 C32 C37 C35 -62.9(4) . . . . ?
C34 C28 C29 C30 56.5(4) . . . . ?
C34 C28 C33 C32 -57.3(3) . . . . ?
C34 C35 C36 C30 -61.2(4) . . . . ?
C34 C35 C37 C32 61.6(3) . . . . ?
C36 C30 C31 C32 56.3(4) . . . . ?
C36 C35 C37 C32 -56.2(4) . . . . ?
C37 C32 C33 C28 60.6(3) . . . . ?
C37 C35 C36 C30 56.7(4) . . . . ?
C38 C39 C40 C41 59.5(3) . . . . ?
C38 C39 C40 C47 -60.2(3) . . . . ?
C38 C44 C45 C46 -61.1(3) . . . . ?
C38 C44 C45 C47 59.1(3) . . . . ?
C39 C38 C43 C42 59.0(3) . . . . ?
C39 C38 C44 C45 -58.0(3) . . . . ?
C39 C40 C41 C42 -59.7(3) . . . . ?
C39 C40 C47 C45 60.1(3) . . . . ?
C40 C41 C42 C43 60.2(3) . . . . ?
C40 C41 C42 C46 -60.5(3) . . . . ?
C41 C40 C47 C45 -60.0(3) . . . . ?
C41 C42 C43 C38 -60.4(3) . . . . ?
C41 C42 C46 C45 60.3(3) . . . . ?
C43 C38 C39 C40 -58.1(3) . . . . ?
C43 C38 C44 C45 59.1(3) . . . . ?
C43 C42 C46 C45 -59.6(3) . . . . ?
C44 C38 C39 C40 58.5(3) . . . . ?
C44 C38 C43 C42 -58.3(3) . . . . ?
C44 C45 C46 C42 60.1(3) . . . . ?
C44 C45 C47 C40 -59.9(3) . . . . ?
C46 C42 C43 C38 59.8(3) . . . . ?
C46 C45 C47 C40 60.4(3) . . . . ?
C47 C40 C41 C42 60.2(3) . . . . ?
C47 C45 C46 C42 -60.2(3) . . . . ?
C48 C49 C50 C51 59.0(3) . . . . ?
C48 C49 C50 C56 -61.0(3) . . . . ?
C48 C54 C55 C56 59.3(3) . . . . ?
C48 C54 C55 C57 -61.0(3) . . . . ?
C49 C48 C53 C52 58.9(3) . . . . ?
C49 C48 C54 C55 -57.8(3) . . . . ?
C49 C50 C51 C52 -59.4(3) . . . . ?
C49 C50 C56 C55 60.7(4) . . . . ?
C50 C51 C52 C53 59.8(3) . . . . ?
C50 C51 C52 C57 -60.6(3) . . . . ?
C51 C50 C56 C55 -59.8(3) . . . . ?
C51 C52 C53 C48 -60.8(3) . . . . ?
C51 C52 C57 C55 60.5(3) . . . . ?
C53 C48 C49 C50 -57.9(3) . . . . ?
C53 C48 C54 C55 59.1(3) . . . . ?
C53 C52 C57 C55 -59.6(4) . . . . ?
C54 C48 C49 C50 59.1(3) . . . . ?
C54 C48 C53 C52 -58.3(3) . . . . ?
C54 C55 C56 C50 -60.4(3) . . . . ?
C54 C55 C57 C52 60.5(3) . . . . ?
C56 C50 C51 C52 60.4(3) . . . . ?
C56 C55 C57 C52 -60.1(3) . . . . ?
C57 C52 C53 C48 59.3(3) . . . . ?
C57 C55 C56 C50 59.9(3) . . . . ?
C58 C63 C62 C61 0.0 . . . . ?
C63 C58 C59 C60 0.0 . . . . ?
C63 C62 C61 C60 0.0 . . . . ?
C62 C61 C60 C59 0.0 . . . . ?
C61 C60 C59 C58 0.0 . . . . ?
C59 C58 C63 C62 0.0 . . . . ?
C59 C58 C63 C64 177.3(12) . . . . ?
C64 C63 C62 C61 -177.2(12) . . . . ?
C58A C59A C60A C61A 12(2) . . . . ?
C59A C58A C63A C62A 1(2) . . . . ?
C59A C58A C63A C64A 173.1(16) . . . . ?
C59A C60A C61A C62A -10(2) . . . . ?
C60A C61A C62A C63A 3(3) . . . . ?
C61A C62A C63A C58A 2(2) . . . . ?
C61A C62A C63A C64A -170.8(18) . . . . ?
C63A C58A C59A C60A -8(2) . . . . ?
